data_9007506
loop_
_publ_author_name
'Stephenson, D. A.'
'Moore, P. B.'

_publ_section_title
;
 The crystal structure of grandidierite, (Mg,Fe)Al3SiBO9
;
_journal_name_full 'Acta Crystallographica, Section B'
_journal_page_first 1518
_journal_page_last 1522
_journal_paper_doi 10.1107/S0567740868004577
_journal_volume 24
_journal_year 1968
_chemical_compound_source 'Fort Dauphin, Madagascar'
_chemical_formula_sum 'Al3 B Fe0.1 Mg0.9 O9 Si'
_chemical_name_mineral Grandidierite
_space_group_IT_number 62
_symmetry_space_group_name_Hall '-P 2c 2ab'
_symmetry_space_group_name_H-M 'P b n m'
_cell_angle_alpha 90
_cell_angle_beta 90
_cell_angle_gamma 90
_cell_length_a 10.335
_cell_length_b 10.978
_cell_length_c 5.760
_cell_formula_units_Z 4
_cell_volume 653.516
_database_code_amcsd 0009346
_exptl_crystal_density_diffrn 2.961
_cod_original_formula_sum '(Mg.9 Fe.1) Al3 Si B O9'
_cod_database_code 9007506

loop_
_space_group_symop_operation_xyz
x,y,z
x,y,1/2-z
-x,-y,1/2+z
1/2+x,1/2-y,1/2+z
1/2-x,1/2+y,1/2-z
1/2-x,1/2+y,z
1/2+x,1/2-y,-z
-x,-y,-z

loop_
_atom_site_label
_atom_site_fract_x
_atom_site_fract_y
_atom_site_fract_z
_atom_site_occupancy
_atom_site_U_iso_or_equiv
Mg 0.09330 0.21880 0.25000 0.90000 0.00671
Fe 0.09330 0.21880 0.25000 0.10000 0.00671
All 0.00000 0.00000 0.00000 1.00000 0.00494
Al2 0.50000 0.00000 0.00000 1.00000 0.00494
Al3 0.22620 0.44780 0.25000 1.00000 0.00418
Si 0.43390 0.26330 0.25000 1.00000 0.00342
B 0.25080 0.00030 0.75000 1.00000 0.00380
O1 0.27600 0.28810 0.25000 1.00000 0.00443
O2 0.11870 0.02180 0.25000 1.00000 0.00785
O3 0.12170 -0.00360 0.75000 1.00000 0.00722
O4 0.47370 0.12110 0.25000 1.00000 0.00418
O5 0.54600 0.09920 0.75000 1.00000 0.00595
O6 -0.00770 0.17030 -0.02390 1.00000 0.00671
O7 0.18040 0.50190 -0.04620 1.00000 0.00785

loop_
_cod_related_entry_id
_cod_related_entry_database
_cod_related_entry_code
1 AMCSD 0009346
